data_7059009
loop_
_publ_author_name
'Yang, Zhen-Li'
'Wang, Zhen'
'Cao, Wenli'
'Li, Tong'
'Yang, Junqing'
'Zhang, Jianguo'

_publ_section_title
;
 New green energetic materials based on unsymmetrically substituted
 pyrazole-tetrazine and hydroperchlorate thereof
;
_journal_name_full 'New Journal of Chemistry'
_journal_paper_doi 10.1039/C9NJ04519H
_journal_year 2019
_chemical_formula_moiety 'C9 H11 N11'
_chemical_formula_sum 'C9 H11 N11'
_chemical_formula_weight 273.29
_space_group_crystal_system monoclinic
_space_group_IT_number 14
_space_group_name_Hall '-P 2ybc'
_space_group_name_H-M_alt 'P 1 21/c 1'
_atom_sites_solution_hydrogens mixed
_atom_sites_solution_primary direct
_audit_creation_date 2019-10-10
_audit_creation_method
;
Olex2 1.2
(compiled 2018.05.29 svn.r3508 for OlexSys, GUI svn.r5506)
;
_audit_update_record
;
2019-10-23 deposited with the CCDC.	2019-10-25 downloaded from the CCDC.
;
_cell_angle_alpha 90
_cell_angle_beta 110.991(3)
_cell_angle_gamma 90
_cell_formula_units_Z 4
_cell_length_a 8.2540(7)
_cell_length_b 9.5081(8)
_cell_length_c 16.5219(13)
_cell_measurement_reflns_used 441
_cell_measurement_temperature 293(2)
_cell_measurement_theta_max 69.3810
_cell_measurement_theta_min 5.4870
_cell_volume 1210.59(17)
_computing_cell_refinement 'Bruker SMART'
_computing_data_collection 'Bruker SMART'
_computing_data_reduction 'Bruker SHELXTL'
_computing_molecular_graphics 'Olex2 (Dolomanov et al., 2009)'
_computing_publication_material 'Olex2 (Dolomanov et al., 2009)'
_computing_structure_refinement 'ShelXL (Sheldrick, 2015)'
_computing_structure_solution 'ShelXS (Sheldrick, 2008)'
_diffrn_ambient_temperature 293(2)
_diffrn_measured_fraction_theta_full 0.998
_diffrn_measured_fraction_theta_max 0.998
_diffrn_measurement_device_type 'CCD area detector'
_diffrn_measurement_method 'phi and omega scans'
_diffrn_radiation_type CuK\a
_diffrn_radiation_wavelength 1.54178
_diffrn_reflns_av_R_equivalents 0.0754
_diffrn_reflns_av_unetI/netI 0.1364
_diffrn_reflns_Laue_measured_fraction_full 0.998
_diffrn_reflns_Laue_measured_fraction_max 0.998
_diffrn_reflns_limit_h_max 9
_diffrn_reflns_limit_h_min -9
_diffrn_reflns_limit_k_max 11
_diffrn_reflns_limit_k_min -10
_diffrn_reflns_limit_l_max 19
_diffrn_reflns_limit_l_min -13
_diffrn_reflns_number 4080
_diffrn_reflns_point_group_measured_fraction_full 0.998
_diffrn_reflns_point_group_measured_fraction_max 0.998
_diffrn_reflns_theta_full 66.050
_diffrn_reflns_theta_max 66.050
_diffrn_reflns_theta_min 5.465
_exptl_absorpt_coefficient_mu 0.899
_exptl_absorpt_correction_T_max 0.9736
_exptl_absorpt_correction_T_min 0.8922
_exptl_absorpt_correction_type multi-scan
_exptl_absorpt_process_details sadabs
_exptl_crystal_colour red
_exptl_crystal_density_diffrn 1.499
_exptl_crystal_description rod
_exptl_crystal_F_000 568
_exptl_crystal_size_max 0.13
_exptl_crystal_size_mid 0.1
_exptl_crystal_size_min 0.03
_refine_diff_density_max 0.217
_refine_diff_density_min -0.313
_refine_diff_density_rms 0.056
_refine_ls_extinction_coef 0.0018(3)
_refine_ls_extinction_expression Fc^*^=kFc[1+0.001xFc^2^\l^3^/sin(2\q)]^-1/4^
_refine_ls_extinction_method 'SHELXL-2018/3 (Sheldrick 2018)'
_refine_ls_goodness_of_fit_ref 0.888
_refine_ls_hydrogen_treatment constr
_refine_ls_matrix_type full
_refine_ls_number_parameters 184
_refine_ls_number_reflns 2106
_refine_ls_number_restraints 0
_refine_ls_restrained_S_all 0.888
_refine_ls_R_factor_all 0.1637
_refine_ls_R_factor_gt 0.0666
_refine_ls_shift/su_max 0.000
_refine_ls_shift/su_mean 0.000
_refine_ls_structure_factor_coef Fsqd
_refine_ls_weighting_details 'w=1/[\s^2^(Fo^2^)+(0.0439P)^2^] where P=(Fo^2^+2Fc^2^)/3'
_refine_ls_weighting_scheme calc
_refine_ls_wR_factor_gt 0.1261
_refine_ls_wR_factor_ref 0.1669
_reflns_Friedel_coverage 0.000
_reflns_number_gt 886
_reflns_number_total 2106
_reflns_threshold_expression 'I > 2\s(I)'
_cod_data_source_file c9nj04519h1.cif
_cod_data_source_block 170716a
_cod_database_code 7059009
_shelx_shelxl_version_number 2018/3
_shelx_space_group_comment
;
The symmetry employed for this shelxl refinement is uniquely defined
by the following loop, which should always be used as a source of
symmetry information in preference to the above space-group names.
They are only intended as comments.
;
_shelx_estimated_absorpt_t_max 0.974
_shelx_estimated_absorpt_t_min 0.892
_olex2_refinement_description
;
1. Fixed Uiso
 At 1.2 times of:
  All C(H) groups, All N(H) groups, All N(H,H) groups
 At 1.5 times of:
  All C(H,H,H) groups
2.a Riding coordinates:
 N4(H4A,H4B)
2.b Aromatic/amide H refined with riding coordinates:
 N2(H2), C2(H2A), C7(H7)
2.c Idealised Me refined as rotating group:
 C5(H5A,H5B,H5C), C9(H9A,H9B,H9C)
;
_olex2_submission_special_instructions 'No special instructions were received'

loop_
_space_group_symop_operation_xyz
'x, y, z'
'-x, y+1/2, -z+1/2'
'-x, -y, -z'
'x, -y-1/2, z-1/2'

loop_
_atom_site_label
_atom_site_type_symbol
_atom_site_fract_x
_atom_site_fract_y
_atom_site_fract_z
_atom_site_U_iso_or_equiv
_atom_site_adp_type
_atom_site_occupancy
_atom_site_site_symmetry_order
_atom_site_calc_flag
_atom_site_refinement_flags_posn
N1 N 0.5097(5) 0.1231(4) 0.7027(2) 0.0465(11) Uani 1 1 d .
N2 N 0.5173(6) 0.1233(4) 0.5756(2) 0.0580(13) Uani 1 1 d .
H2 H 0.533487 0.149164 0.529226 0.070 Uiso 1 1 calc R
N3 N 0.4499(6) -0.0070(4) 0.5847(3) 0.0663(15) Uani 1 1 d .
N4 N 0.5340(6) 0.1651(4) 0.7878(2) 0.0603(14) Uani 1 1 d .
H4A H 0.434542 0.184244 0.790909 0.072 Uiso 1 1 d R
H4B H 0.581402 0.097344 0.822789 0.072 Uiso 1 1 d R
N5 N 0.6217(5) 0.3322(4) 0.6657(2) 0.0465(11) Uani 1 1 d .
N6 N 0.6366(6) 0.3532(4) 0.5255(2) 0.0519(12) Uani 1 1 d .
N7 N 0.6951(6) 0.4268(4) 0.4739(2) 0.0512(12) Uani 1 1 d .
N8 N 0.7862(5) 0.6084(4) 0.5792(2) 0.0512(12) Uani 1 1 d .
N9 N 0.7293(6) 0.5367(4) 0.6313(2) 0.0507(12) Uani 1 1 d .
N10 N 0.8443(5) 0.6200(4) 0.4501(2) 0.0479(11) Uani 1 1 d .
N11 N 0.8150(5) 0.5649(4) 0.3686(2) 0.0546(12) Uani 1 1 d .
C1 C 0.5547(7) 0.2051(5) 0.6461(3) 0.0458(13) Uani 1 1 d .
C2 C 0.4482(7) -0.0034(5) 0.6634(3) 0.0590(16) Uani 1 1 d .
H2A H 0.410361 -0.076704 0.689437 0.071 Uiso 1 1 calc R
C3 C 0.6656(6) 0.4049(5) 0.6069(3) 0.0419(12) Uani 1 1 d .
C4 C 0.7750(7) 0.5466(5) 0.5040(3) 0.0467(13) Uani 1 1 d .
C5 C 1.0013(8) 0.8217(6) 0.5477(3) 0.0754(19) Uani 1 1 d .
H5A H 1.075899 0.896924 0.543946 0.113 Uiso 1 1 calc GR
H5B H 1.064588 0.759082 0.593716 0.113 Uiso 1 1 calc GR
H5C H 0.903965 0.859754 0.559159 0.113 Uiso 1 1 calc GR
C6 C 0.9384(7) 0.7432(5) 0.4642(3) 0.0569(15) Uani 1 1 d .
C7 C 0.9654(7) 0.7683(6) 0.3886(3) 0.0602(16) Uani 1 1 d .
H7 H 1.022677 0.845218 0.376607 0.072 Uiso 1 1 calc R
C8 C 0.8904(7) 0.6561(6) 0.3323(3) 0.0541(14) Uani 1 1 d .
C9 C 0.8907(7) 0.6308(6) 0.2431(3) 0.0700(18) Uani 1 1 d .
H9A H 1.007414 0.636529 0.243956 0.105 Uiso 1 1 calc GR
H9B H 0.820413 0.700543 0.204303 0.105 Uiso 1 1 calc GR
H9C H 0.844556 0.538980 0.223842 0.105 Uiso 1 1 calc GR

loop_
_atom_site_aniso_label
_atom_site_aniso_U_11
_atom_site_aniso_U_22
_atom_site_aniso_U_33
_atom_site_aniso_U_23
_atom_site_aniso_U_13
_atom_site_aniso_U_12
N1 0.069(3) 0.040(2) 0.040(2) 0.0041(19) 0.031(2) 0.004(2)
N2 0.099(4) 0.039(3) 0.048(3) -0.004(2) 0.041(3) -0.016(3)
N3 0.108(4) 0.045(3) 0.060(3) -0.008(2) 0.047(3) -0.022(3)
N4 0.109(4) 0.041(3) 0.048(2) 0.001(2) 0.049(3) 0.002(3)
N5 0.073(3) 0.036(2) 0.040(2) -0.001(2) 0.031(2) -0.005(2)
N6 0.083(3) 0.039(3) 0.045(2) 0.002(2) 0.037(2) -0.006(2)
N7 0.081(3) 0.041(2) 0.044(2) 0.003(2) 0.037(2) 0.001(2)
N8 0.076(3) 0.039(3) 0.049(2) 0.001(2) 0.036(2) -0.005(2)
N9 0.075(3) 0.040(3) 0.048(2) -0.003(2) 0.035(2) -0.008(2)
N10 0.071(3) 0.042(3) 0.041(2) 0.006(2) 0.033(2) -0.004(2)
N11 0.075(3) 0.056(3) 0.043(2) 0.003(2) 0.034(2) 0.001(3)
C1 0.072(4) 0.034(3) 0.041(3) 0.006(2) 0.031(3) 0.005(3)
C2 0.086(5) 0.036(3) 0.064(4) 0.005(3) 0.038(3) -0.008(3)
C3 0.063(3) 0.032(3) 0.038(3) 0.002(2) 0.029(3) -0.001(2)
C4 0.059(4) 0.044(3) 0.047(3) 0.003(3) 0.032(3) 0.002(3)
C5 0.105(5) 0.060(4) 0.074(4) -0.009(3) 0.048(4) -0.024(4)
C6 0.075(4) 0.048(3) 0.059(3) 0.006(3) 0.037(3) -0.004(3)
C7 0.067(4) 0.064(4) 0.059(3) 0.013(3) 0.034(3) -0.002(3)
C8 0.057(4) 0.063(4) 0.048(3) 0.016(3) 0.025(3) 0.009(3)
C9 0.086(4) 0.085(5) 0.053(3) 0.009(3) 0.041(3) -0.002(4)

loop_
_atom_type_symbol
_atom_type_description
_atom_type_scat_dispersion_real
_atom_type_scat_dispersion_imag
_atom_type_scat_source
C C 0.0181 0.0091 'International Tables Vol C Tables 4.2.6.8 and 6.1.1.4'
H H 0.0000 0.0000 'International Tables Vol C Tables 4.2.6.8 and 6.1.1.4'
N N 0.0311 0.0180 'International Tables Vol C Tables 4.2.6.8 and 6.1.1.4'

loop_
_geom_angle_atom_site_label_1
_geom_angle_atom_site_label_2
_geom_angle_atom_site_label_3
_geom_angle
C1 N1 N4 123.1(4)
C1 N1 C2 108.7(4)
C2 N1 N4 128.1(4)
N3 N2 H2 123.2
C1 N2 H2 123.2
C1 N2 N3 113.6(4)
C2 N3 N2 103.4(4)
N1 N4 H4A 108.8
N1 N4 H4B 109.1
H4A N4 H4B 109.5
C1 N5 C3 119.4(4)
N7 N6 C3 117.9(4)
N6 N7 C4 117.6(4)
N9 N8 C4 117.2(4)
N8 N9 C3 118.4(4)
N11 N10 C4 117.4(4)
C6 N10 N11 112.2(4)
C6 N10 C4 130.4(4)
C8 N11 N10 104.2(4)
N2 C1 N1 103.3(4)
N5 C1 N1 123.1(4)
N5 C1 N2 133.6(4)
N1 C2 H2A 124.5
N3 C2 N1 111.1(4)
N3 C2 H2A 124.5
N5 C3 N6 121.9(4)
N5 C3 N9 115.7(4)
N9 C3 N6 122.2(4)
N7 C4 N8 125.6(4)
N7 C4 N10 116.9(4)
N8 C4 N10 117.3(5)
H5A C5 H5B 109.5
H5A C5 H5C 109.5
H5B C5 H5C 109.5
C6 C5 H5A 109.5
C6 C5 H5B 109.5
C6 C5 H5C 109.5
N10 C6 C5 124.8(4)
C7 C6 N10 105.1(5)
C7 C6 C5 130.0(5)
C6 C7 H7 126.4
C6 C7 C8 107.2(5)
C8 C7 H7 126.4
N11 C8 C7 111.3(4)
N11 C8 C9 120.4(5)
C7 C8 C9 128.3(5)
C8 C9 H9A 109.5
C8 C9 H9B 109.5
C8 C9 H9C 109.5
H9A C9 H9B 109.5
H9A C9 H9C 109.5
H9B C9 H9C 109.5

loop_
_geom_bond_atom_site_label_1
_geom_bond_atom_site_label_2
_geom_bond_distance
N1 N4 1.405(4)
N1 C1 1.368(5)
N1 C2 1.374(6)
N2 H2 0.8600
N2 N3 1.388(5)
N2 C1 1.340(5)
N3 C2 1.306(5)
N4 H4A 0.8600
N4 H4B 0.8601
N5 C1 1.320(6)
N5 C3 1.344(5)
N6 N7 1.321(5)
N6 C3 1.369(5)
N7 C4 1.321(6)
N8 N9 1.309(5)
N8 C4 1.348(6)
N9 C3 1.364(5)
N10 N11 1.383(5)
N10 C4 1.404(5)
N10 C6 1.378(6)
N11 C8 1.329(6)
C2 H2A 0.9300
C5 H5A 0.9600
C5 H5B 0.9600
C5 H5C 0.9600
C5 C6 1.489(6)
C6 C7 1.366(6)
C7 H7 0.9300
C7 C8 1.405(7)
C8 C9 1.494(6)
C9 H9A 0.9600
C9 H9B 0.9600
C9 H9C 0.9600

loop_
_geom_torsion_atom_site_label_1
_geom_torsion_atom_site_label_2
_geom_torsion_atom_site_label_3
_geom_torsion_atom_site_label_4
_geom_torsion
N2 N3 C2 N1 0.5(7)
N3 N2 C1 N1 0.2(6)
N3 N2 C1 N5 178.7(6)
N4 N1 C1 N2 177.3(4)
N4 N1 C1 N5 -1.4(8)
N4 N1 C2 N3 -177.4(5)
N6 N7 C4 N8 -7.6(8)
N6 N7 C4 N10 176.8(4)
N7 N6 C3 N5 -175.1(4)
N7 N6 C3 N9 9.5(7)
N8 N9 C3 N5 175.0(4)
N8 N9 C3 N6 -9.4(7)
N9 N8 C4 N7 7.7(8)
N9 N8 C4 N10 -176.7(4)
N10 N11 C8 C7 -0.5(6)
N10 N11 C8 C9 178.4(4)
N10 C6 C7 C8 -1.7(6)
N11 N10 C4 N7 3.4(7)
N11 N10 C4 N8 -172.6(4)
N11 N10 C6 C5 -175.4(5)
N11 N10 C6 C7 1.5(6)
C1 N1 C2 N3 -0.4(7)
C1 N2 N3 C2 -0.5(6)
C1 N5 C3 N6 2.5(7)
C1 N5 C3 N9 178.2(5)
C2 N1 C1 N2 0.1(6)
C2 N1 C1 N5 -178.5(5)
C3 N5 C1 N1 178.7(4)
C3 N5 C1 N2 0.5(9)
C3 N6 N7 C4 -1.1(7)
C4 N8 N9 C3 1.0(7)
C4 N10 N11 C8 178.6(4)
C4 N10 C6 C5 5.6(9)
C4 N10 C6 C7 -177.6(5)
C5 C6 C7 C8 174.9(6)
C6 N10 N11 C8 -0.6(5)
C6 N10 C4 N7 -177.5(5)
C6 N10 C4 N8 6.5(8)
C6 C7 C8 N11 1.5(7)
C6 C7 C8 C9 -177.3(5)
